data_7056855
loop_
_publ_author_name
'Ridenour, J. August'
'Cahill, Christopher L.'

_publ_section_title
;
 Synthesis, structural analysis, and supramolecular assembly of a series
 of in situ generated uranyl--peroxide complexes with functionalized
 2,2&#x2032;-bipyridine and varied carboxylic acid ligands
;
_journal_issue 3
_journal_name_full 'New Journal of Chemistry'
_journal_page_first 1816
_journal_paper_doi 10.1039/C7NJ03828C
_journal_volume 42
_journal_year 2018
_chemical_formula_sum 'C34 H24 Cl2 N4 O10 U2'
_chemical_formula_weight 1195.53
_space_group_crystal_system triclinic
_space_group_IT_number 2
_space_group_name_Hall '-P 1'
_space_group_name_H-M_alt 'P -1'
_symmetry_cell_setting triclinic
_symmetry_Int_Tables_number 2
_symmetry_space_group_name_Hall '-P 1'
_symmetry_space_group_name_H-M 'P -1'
_atom_sites_solution_hydrogens geom
_audit_creation_method SHELXL-2014/7
_audit_update_record
;
2017-10-06 deposited with the CCDC.
2017-12-21 downloaded from the CCDC.
;
_cell_angle_alpha 108.014(4)
_cell_angle_beta 90.369(2)
_cell_angle_gamma 107.510(3)
_cell_formula_units_Z 1
_cell_length_a 8.3678(18)
_cell_length_b 9.0091(19)
_cell_length_c 12.351(3)
_cell_measurement_reflns_used 5480
_cell_measurement_temperature 100(2)
_cell_measurement_theta_max 25.83
_cell_measurement_theta_min 2.51
_cell_volume 839.3(3)
_computing_cell_refinement 'SAINT, Bruker-AXS'
_computing_data_collection 'APEX, Bruker-AXS'
_computing_data_reduction 'SAINT, Bruker-AXS'
_computing_molecular_graphics 'Crystal Maker (Palmer, 2009)'
_computing_publication_material WinGX
_computing_structure_refinement 'SHELXL-2014/7 (Sheldrick, 2014)'
_computing_structure_solution 'SIR92 (Guagliardi, 1993)'
_diffrn_ambient_temperature 100(2)
_diffrn_measured_fraction_theta_full 1.000
_diffrn_measured_fraction_theta_max 0.997
_diffrn_measurement_device_type 'Bruker SMART APEXII'
_diffrn_measurement_method omega
_diffrn_radiation_probe x-ray
_diffrn_radiation_type MoK\a
_diffrn_radiation_wavelength 0.71073
_diffrn_reflns_av_R_equivalents 0.0519
_diffrn_reflns_av_unetI/netI 0.0437
_diffrn_reflns_Laue_measured_fraction_full 1.000
_diffrn_reflns_Laue_measured_fraction_max 0.997
_diffrn_reflns_limit_h_max 10
_diffrn_reflns_limit_h_min -10
_diffrn_reflns_limit_k_max 11
_diffrn_reflns_limit_k_min -11
_diffrn_reflns_limit_l_max 15
_diffrn_reflns_limit_l_min -15
_diffrn_reflns_number 17817
_diffrn_reflns_point_group_measured_fraction_full 1.000
_diffrn_reflns_point_group_measured_fraction_max 0.997
_diffrn_reflns_theta_full 25.500
_diffrn_reflns_theta_max 27.201
_diffrn_reflns_theta_min 1.744
_diffrn_source 'fine-focused sealed tube'
_diffrn_source_type Siemens
_exptl_absorpt_coefficient_mu 9.861
_exptl_absorpt_correction_T_max 0.7455
_exptl_absorpt_correction_T_min 0.6066
_exptl_absorpt_correction_type multi-scan
_exptl_absorpt_process_details 'SADABS, G. Sheldrick (1999)'
_exptl_crystal_colour Yellow
_exptl_crystal_density_diffrn 2.365
_exptl_crystal_description Plate
_exptl_crystal_F_000 554
_exptl_crystal_recrystallization_method 'Slow Evaporation/Photolytic'
_exptl_crystal_size_max 0.162
_exptl_crystal_size_mid 0.098
_exptl_crystal_size_min 0.051
_refine_diff_density_max 0.961
_refine_diff_density_min -1.099
_refine_diff_density_rms 0.169
_refine_ls_extinction_method none
_refine_ls_goodness_of_fit_ref 1.096
_refine_ls_hydrogen_treatment constr
_refine_ls_matrix_type full
_refine_ls_number_parameters 235
_refine_ls_number_reflns 3739
_refine_ls_number_restraints 0
_refine_ls_restrained_S_all 1.096
_refine_ls_R_factor_all 0.0373
_refine_ls_R_factor_gt 0.0277
_refine_ls_shift/su_max 0.001
_refine_ls_shift/su_mean 0.000
_refine_ls_structure_factor_coef Fsqd
_refine_ls_weighting_details 'w=1/[\s^2^(Fo^2^)+(0.0163P)^2^+2.7446P] where P=(Fo^2^+2Fc^2^)/3'
_refine_ls_weighting_scheme calc
_refine_ls_wR_factor_gt 0.0549
_refine_ls_wR_factor_ref 0.0570
_reflns_Friedel_coverage 0.000
_reflns_number_gt 3269
_reflns_number_total 3739
_reflns_threshold_expression 'I > 2\s(I)'
_cod_data_source_file c7nj03828c2.cif
_cod_data_source_block compound2
_cod_depositor_comments 'Adding full bibliography for 7056854--7056861.cif.'
_cod_database_code 7056855
_shelx_space_group_comment
;
The symmetry employed for this shelxl refinement is uniquely defined
by the following loop, which should always be used as a source of
symmetry information in preference to the above space-group names.
They are only intended as comments.
;
_shelx_estimated_absorpt_t_min 0.298
_shelx_estimated_absorpt_t_max 0.633

loop_
_space_group_symop_operation_xyz
'x, y, z'
'-x, -y, -z'

loop_
_atom_site_label
_atom_site_type_symbol
_atom_site_fract_x
_atom_site_fract_y
_atom_site_fract_z
_atom_site_U_iso_or_equiv
_atom_site_adp_type
_atom_site_occupancy
_atom_site_site_symmetry_order
_atom_site_calc_flag
_atom_site_refinement_flags_posn
_atom_site_refinement_flags_adp
C1 C 0.1030(6) 0.4385(6) 0.0914(5) 0.0175(11) Uani 1 1 d . .
H1 H 0.1572 0.3826 0.0354 0.021 Uiso 1 1 calc R U
C2 C -0.0674(7) 0.3664(7) 0.0946(5) 0.0199(12) Uani 1 1 d . .
H2 H -0.1254 0.2638 0.0422 0.024 Uiso 1 1 calc R U
C3 C -0.1501(6) 0.4479(7) 0.1761(5) 0.0206(12) Uani 1 1 d . .
H3 H -0.2651 0.4034 0.1788 0.025 Uiso 1 1 calc R U
C4 C -0.0576(7) 0.5970(7) 0.2534(5) 0.0225(12) Uani 1 1 d . .
H4 H -0.1105 0.6549 0.3093 0.027 Uiso 1 1 calc R U
C5 C 0.1130(6) 0.6615(7) 0.2488(4) 0.0156(11) Uani 1 1 d . .
C6 C 0.2139(6) 0.8222(7) 0.3319(5) 0.0179(11) Uani 1 1 d . .
C7 C 0.1553(7) 0.8899(7) 0.4343(4) 0.0209(12) Uani 1 1 d . .
H7 H 0.0546 0.8310 0.4541 0.025 Uiso 1 1 calc R U
C8 C 0.2461(7) 1.0448(7) 0.5070(4) 0.0204(12) Uani 1 1 d . .
H8 H 0.2094 1.0901 0.5768 0.025 Uiso 1 1 calc R U
C9 C 0.3932(7) 1.1310(7) 0.4735(4) 0.0206(12) Uani 1 1 d . .
H9 H 0.4531 1.2387 0.5174 0.025 Uiso 1 1 calc R U
C10 C 0.4490(7) 1.0525(6) 0.3730(4) 0.0197(12) Uani 1 1 d . .
H10 H 0.5507 1.1089 0.3528 0.024 Uiso 1 1 calc R U
C11 C 0.8309(7) 0.9745(7) 0.1852(5) 0.0188(11) Uani 1 1 d . .
C12 C 1.0030(6) 1.0977(6) 0.2195(4) 0.0164(11) Uani 1 1 d . .
C13 C 1.0336(7) 1.2306(7) 0.3193(5) 0.0210(12) Uani 1 1 d . .
H13 H 0.9469 1.2445 0.3640 0.025 Uiso 1 1 calc R U
C14 C 1.1919(7) 1.3409(7) 0.3514(5) 0.0227(12) Uani 1 1 d . .
C15 C 1.3247(7) 1.3271(7) 0.2840(5) 0.0264(13) Uani 1 1 d . .
H15 H 1.4315 1.4045 0.3063 0.032 Uiso 1 1 calc R U
C16 C 1.2924(7) 1.1960(7) 0.1841(5) 0.0254(13) Uani 1 1 d . .
H16 H 1.3784 1.1849 0.1381 0.031 Uiso 1 1 calc R U
C17 C 1.1327(7) 1.0796(7) 0.1511(5) 0.0208(12) Uani 1 1 d . .
H17 H 1.1124 0.9905 0.0841 0.025 Uiso 1 1 calc R U
N1 N 0.1928(5) 0.5844(5) 0.1651(4) 0.0155(9) Uani 1 1 d . .
N2 N 0.3650(5) 0.8997(5) 0.3028(4) 0.0158(9) Uani 1 1 d . .
O1 O 0.5757(4) 0.6586(4) 0.2447(3) 0.0208(8) Uani 1 1 d . .
O2 O 0.4355(5) 0.8072(5) 0.0418(3) 0.0279(10) Uani 1 1 d . .
O4 O 0.8048(5) 0.8416(5) 0.1028(3) 0.0245(9) Uani 1 1 d . .
O5 O 0.7098(4) 1.0013(4) 0.2409(3) 0.0225(9) Uani 1 1 d . .
Cl1 Cl 1.23336(19) 1.50439(19) 0.48103(13) 0.0342(4) Uani 1 1 d . .
U1 U 0.50732(2) 0.72737(3) 0.13830(2) 0.01537(7) Uani 1 1 d . .
O3 O 0.4126(4) 0.4609(5) 0.0083(4) 0.0371(12) Uani 1 1 d . .

loop_
_atom_site_aniso_label
_atom_site_aniso_U_11
_atom_site_aniso_U_22
_atom_site_aniso_U_33
_atom_site_aniso_U_23
_atom_site_aniso_U_13
_atom_site_aniso_U_12
C1 0.017(3) 0.019(3) 0.020(3) 0.008(2) 0.005(2) 0.009(2)
C2 0.018(3) 0.018(3) 0.022(3) 0.005(2) 0.001(2) 0.004(2)
C3 0.011(3) 0.024(3) 0.025(3) 0.008(2) 0.005(2) 0.004(2)
C4 0.021(3) 0.028(3) 0.022(3) 0.007(3) 0.008(2) 0.013(3)
C5 0.015(3) 0.022(3) 0.013(3) 0.005(2) 0.000(2) 0.011(2)
C6 0.016(3) 0.021(3) 0.022(3) 0.009(2) 0.005(2) 0.010(2)
C7 0.018(3) 0.029(3) 0.019(3) 0.007(2) 0.004(2) 0.012(2)
C8 0.022(3) 0.026(3) 0.013(3) 0.001(2) 0.003(2) 0.013(2)
C9 0.024(3) 0.020(3) 0.016(3) 0.000(2) -0.001(2) 0.010(2)
C10 0.018(3) 0.015(3) 0.020(3) 0.001(2) 0.003(2) 0.003(2)
C11 0.019(3) 0.018(3) 0.019(3) 0.006(2) 0.001(2) 0.004(2)
C12 0.014(3) 0.015(3) 0.019(3) 0.008(2) -0.002(2) 0.001(2)
C13 0.021(3) 0.021(3) 0.021(3) 0.007(2) 0.006(2) 0.007(2)
C14 0.025(3) 0.020(3) 0.021(3) 0.004(2) -0.001(2) 0.007(2)
C15 0.024(3) 0.022(3) 0.031(3) 0.012(3) 0.003(3) 0.002(3)
C16 0.019(3) 0.032(3) 0.028(3) 0.015(3) 0.010(2) 0.006(3)
C17 0.022(3) 0.019(3) 0.022(3) 0.007(2) 0.002(2) 0.008(2)
N1 0.012(2) 0.020(2) 0.015(2) 0.0044(19) 0.0008(18) 0.0069(19)
N2 0.013(2) 0.018(2) 0.019(2) 0.0073(19) 0.0044(18) 0.0082(18)
O1 0.0142(18) 0.020(2) 0.025(2) 0.0048(17) 0.0032(16) 0.0033(16)
O2 0.017(2) 0.040(3) 0.025(2) 0.015(2) 0.0008(17) 0.0016(18)
O4 0.019(2) 0.022(2) 0.021(2) -0.0015(17) 0.0073(16) 0.0004(17)
O5 0.0160(19) 0.020(2) 0.022(2) -0.0018(17) 0.0057(16) 0.0014(16)
Cl1 0.0300(8) 0.0268(8) 0.0292(8) -0.0028(7) -0.0010(6) -0.0020(7)
U1 0.01141(10) 0.01742(11) 0.01249(10) 0.00031(7) 0.00364(7) 0.00244(7)
O3 0.011(2) 0.033(2) 0.037(2) -0.015(2) 0.0148(18) -0.0101(18)

loop_
_atom_type_symbol
_atom_type_description
_atom_type_scat_dispersion_real
_atom_type_scat_dispersion_imag
_atom_type_scat_source
C C 0.0033 0.0016 'International Tables Vol C Tables 4.2.6.8 and 6.1.1.4'
H H 0.0000 0.0000 'International Tables Vol C Tables 4.2.6.8 and 6.1.1.4'
N N 0.0061 0.0033 'International Tables Vol C Tables 4.2.6.8 and 6.1.1.4'
O O 0.0106 0.0060 'International Tables Vol C Tables 4.2.6.8 and 6.1.1.4'
Cl Cl 0.1484 0.1585 'International Tables Vol C Tables 4.2.6.8 and 6.1.1.4'
U U -9.6767 9.6646 'International Tables Vol C Tables 4.2.6.8 and 6.1.1.4'

loop_
_geom_angle_atom_site_label_1
_geom_angle_atom_site_label_2
_geom_angle_atom_site_label_3
_geom_angle
_geom_angle_site_symmetry_1
_geom_angle_site_symmetry_3
N1 C1 C2 123.0(5) . .
N1 C1 H1 118.5 . .
C2 C1 H1 118.5 . .
C3 C2 C1 119.3(5) . .
C3 C2 H2 120.3 . .
C1 C2 H2 120.3 . .
C4 C3 C2 118.0(5) . .
C4 C3 H3 121.0 . .
C2 C3 H3 121.0 . .
C3 C4 C5 120.6(5) . .
C3 C4 H4 119.7 . .
C5 C4 H4 119.7 . .
N1 C5 C4 121.3(5) . .
N1 C5 C6 117.6(4) . .
C4 C5 C6 121.0(5) . .
N2 C6 C7 121.9(5) . .
N2 C6 C5 117.0(4) . .
C7 C6 C5 121.1(5) . .
C8 C7 C6 120.1(5) . .
C8 C7 H7 119.9 . .
C6 C7 H7 119.9 . .
C7 C8 C9 118.4(5) . .
C7 C8 H8 120.8 . .
C9 C8 H8 120.8 . .
C8 C9 C10 118.3(5) . .
C8 C9 H9 120.8 . .
C10 C9 H9 120.8 . .
N2 C10 C9 124.0(5) . .
N2 C10 H10 118.0 . .
C9 C10 H10 118.0 . .
O4 C11 O5 119.5(5) . .
O4 C11 C12 120.8(5) . .
O5 C11 C12 119.7(5) . .
O4 C11 U1 60.4(3) . .
O5 C11 U1 59.4(3) . .
C12 C11 U1 174.2(4) . .
C13 C12 C17 120.1(5) . .
C13 C12 C11 119.7(5) . .
C17 C12 C11 120.2(5) . .
C14 C13 C12 119.5(5) . .
C14 C13 H13 120.3 . .
C12 C13 H13 120.3 . .
C13 C14 C15 121.8(5) . .
C13 C14 Cl1 119.6(4) . .
C15 C14 Cl1 118.6(4) . .
C16 C15 C14 118.3(5) . .
C16 C15 H15 120.9 . .
C14 C15 H15 120.9 . .
C15 C16 C17 120.8(5) . .
C15 C16 H16 119.6 . .
C17 C16 H16 119.6 . .
C16 C17 C12 119.5(5) . .
C16 C17 H17 120.3 . .
C12 C17 H17 120.3 . .
C1 N1 C5 117.7(4) . .
C1 N1 U1 120.8(3) . .
C5 N1 U1 121.3(3) . .
C10 N2 C6 116.9(4) . .
C10 N2 U1 122.6(3) . .
C6 N2 U1 119.3(3) . .
C11 O4 U1 93.4(3) . .
C11 O5 U1 94.4(3) . .
O2 U1 O1 175.47(18) . .
O2 U1 O3 91.95(18) . .
O1 U1 O3 91.79(17) . .
O2 U1 O3 91.97(18) . 2_665
O1 U1 O3 92.56(17) . 2_665
O3 U1 O3 36.75(16) . 2_665
O2 U1 O5 90.40(16) . .
O1 U1 O5 87.14(15) . .
O3 U1 O5 157.25(12) . .
O3 U1 O5 120.56(12) 2_665 .
O2 U1 O4 91.20(15) . .
O1 U1 O4 90.30(14) . .
O3 U1 O4 104.86(12) . .
O3 U1 O4 68.12(12) 2_665 .
O5 U1 O4 52.45(12) . .
O2 U1 N1 89.61(15) . .
O1 U1 N1 89.21(14) . .
O3 U1 N1 70.77(12) . .
O3 U1 N1 107.51(13) 2_665 .
O5 U1 N1 131.89(12) . .
O4 U1 N1 175.58(13) . .
O2 U1 N2 89.16(16) . .
O1 U1 N2 86.42(15) . .
O3 U1 N2 133.13(13) . .
O3 U1 N2 169.85(12) 2_665 .
O5 U1 N2 69.51(12) . .
O4 U1 N2 121.96(12) . .
N1 U1 N2 62.39(13) . .
O2 U1 C11 92.12(16) . .
O1 U1 C11 87.35(16) . .
O3 U1 C11 130.99(13) . .
O3 U1 C11 94.30(14) 2_665 .
O5 U1 C11 26.26(13) . .
O4 U1 C11 26.24(13) . .
N1 U1 C11 158.04(14) . .
N2 U1 C11 95.74(14) . .
O3 O3 U1 71.5(3) 2_665 .
O3 O3 U1 71.8(3) 2_665 2_665
U1 O3 U1 143.25(16) . 2_665

loop_
_geom_bond_atom_site_label_1
_geom_bond_atom_site_label_2
_geom_bond_distance
_geom_bond_site_symmetry_2
C1 N1 1.334(7) .
C1 C2 1.384(7) .
C1 H1 0.9300 .
C2 C3 1.374(7) .
C2 H2 0.9300 .
C3 C4 1.373(8) .
C3 H3 0.9300 .
C4 C5 1.379(7) .
C4 H4 0.9300 .
C5 N1 1.357(6) .
C5 C6 1.482(7) .
C6 N2 1.358(6) .
C6 C7 1.387(7) .
C7 C8 1.381(8) .
C7 H7 0.9300 .
C8 C9 1.386(7) .
C8 H8 0.9300 .
C9 C10 1.387(7) .
C9 H9 0.9300 .
C10 N2 1.346(7) .
C10 H10 0.9300 .
C11 O4 1.266(6) .
C11 O5 1.269(6) .
C11 C12 1.492(7) .
C11 U1 2.859(5) .
C12 C13 1.384(7) .
C12 C17 1.397(7) .
C13 C14 1.363(8) .
C13 H13 0.9300 .
C14 C15 1.405(8) .
C14 Cl1 1.755(6) .
C15 C16 1.375(8) .
C15 H15 0.9300 .
C16 C17 1.392(8) .
C16 H16 0.9300 .
C17 H17 0.9300 .
N1 U1 2.632(4) .
N2 U1 2.674(4) .
O1 U1 1.773(4) .
O2 U1 1.755(4) .
O4 U1 2.490(4) .
O5 U1 2.467(4) .
U1 O3 2.329(4) .
U1 O3 2.325(4) 2_665
O3 O3 1.467(7) 2_665
O3 U1 2.325(4) 2_665
